data_7103073
loop_
_publ_author_name
'Norikane, Yasuo'
'Katoh, Ryuzi'
'Tamaoki, Nobuyuki'

_publ_section_title
;
 Unconventional thermodynamically stable cis isomer and trans to cis
 thermal isomerization in reversibly photoresponsive
 [0.0](3,3')-azobenzenophane.
;
_journal_issue 16
_journal_name_full 'Chemical communications (Cambridge, England)'
_journal_page_first 1898
_journal_page_last 1900
_journal_paper_doi 10.1039/b718813g
_journal_year 2008
_chemical_formula_moiety 'C24 H16 N4'
_chemical_formula_sum 'C24 H16 N4'
_chemical_formula_weight 360.41
_chemical_name_common (0.0)(3,3')-Azobenzenophane
_chemical_name_systematic
;
[0.0](3,3')-Azobenzenophane
;
_space_group_IT_number 14
_symmetry_cell_setting monoclinic
_symmetry_space_group_name_Hall '-P 2yn'
_symmetry_space_group_name_H-M 'P 1 21/n 1'
_atom_sites_solution_hydrogens geom
_atom_sites_solution_primary direct
_atom_sites_solution_secondary difmap
_audit_creation_method SHELXL-97
_cell_angle_alpha 90.00
_cell_angle_beta 94.323(7)
_cell_angle_gamma 90.00
_cell_formula_units_Z 4
_cell_length_a 10.128(3)
_cell_length_b 16.935(5)
_cell_length_c 10.677(3)
_cell_measurement_reflns_used 1538
_cell_measurement_temperature 223(2)
_cell_measurement_theta_max 27.973
_cell_measurement_theta_min 2.348
_cell_volume 1826.1(10)
_computing_cell_refinement 'Bruker SMART'
_computing_data_collection 'Bruker SMART'
_computing_data_reduction 'Bruker SAINT'
_computing_molecular_graphics 'Bruker SHELXTL'
_computing_publication_material 'Bruker SHELXTL'
_computing_structure_refinement 'SHELXL-97 (Sheldrick, 1997)'
_computing_structure_solution 'SHELXS-97 (Sheldrick, 1990)'
_diffrn_ambient_temperature 223(2)
_diffrn_detector_area_resol_mean 8.366
_diffrn_measured_fraction_theta_full 0.971
_diffrn_measured_fraction_theta_max 0.971
_diffrn_measurement_device_type 'CCD area detector'
_diffrn_measurement_method 'phi and omega scans'
_diffrn_radiation_monochromator graphite
_diffrn_radiation_source 'rotating unit'
_diffrn_radiation_type MoK\a
_diffrn_radiation_wavelength 0.71073
_diffrn_reflns_av_R_equivalents 0.1100
_diffrn_reflns_av_sigmaI/netI 0.3496
_diffrn_reflns_limit_h_max 12
_diffrn_reflns_limit_h_min -10
_diffrn_reflns_limit_k_max 20
_diffrn_reflns_limit_k_min -17
_diffrn_reflns_limit_l_max 12
_diffrn_reflns_limit_l_min -12
_diffrn_reflns_number 8526
_diffrn_reflns_theta_full 25.00
_diffrn_reflns_theta_max 25.00
_diffrn_reflns_theta_min 2.26
_diffrn_standards_decay_% 0.0
_diffrn_standards_interval_time 1380
_diffrn_standards_number 36
_exptl_absorpt_coefficient_mu 0.080
_exptl_absorpt_correction_T_max 0.9976
_exptl_absorpt_correction_T_min 0.9014
_exptl_absorpt_correction_type multi-scan
_exptl_absorpt_process_details sadabs
_exptl_crystal_colour colourless
_exptl_crystal_density_diffrn 1.311
_exptl_crystal_density_method 'not measured'
_exptl_crystal_description plate
_exptl_crystal_F_000 752
_exptl_crystal_size_max 0.30
_exptl_crystal_size_mid 0.10
_exptl_crystal_size_min 0.03
_refine_diff_density_max 0.305
_refine_diff_density_min -0.159
_refine_diff_density_rms 0.042
_refine_ls_extinction_method none
_refine_ls_goodness_of_fit_ref 0.661
_refine_ls_hydrogen_treatment constr
_refine_ls_matrix_type full
_refine_ls_number_parameters 253
_refine_ls_number_reflns 3126
_refine_ls_number_restraints 0
_refine_ls_restrained_S_all 0.661
_refine_ls_R_factor_all 0.1739
_refine_ls_R_factor_gt 0.0701
_refine_ls_shift/su_max 0.025
_refine_ls_shift/su_mean 0.005
_refine_ls_structure_factor_coef Fsqd
_refine_ls_weighting_details 'calc w=1/[\s^2^(Fo^2^)+(0.0000P)^2^+0.0000P] where P=(Fo^2^+2Fc^2^)/3'
_refine_ls_weighting_scheme calc
_refine_ls_wR_factor_gt 0.1827
_refine_ls_wR_factor_ref 0.2401
_reflns_number_gt 1452
_reflns_number_total 3126
_reflns_threshold_expression >2sigma(I)
_cod_data_source_file b718813g.txt
_cod_data_source_block nori1c
_cod_depositor_comments
;
The following automatic conversions were performed:
'_symmetry_cell_setting' value 'Monoclinic' changed to 'monoclinic'
according to '/home/saulius/struct/CIF-dictionaries/cif_core.dic'
dictionary named 'cif_core.dic' version 2.4.1 from 2010-06-29.

Automatic conversion script
Id: cif_fix_enum 1527 2010-12-29 10:47:43Z saulius 
;
_cod_original_sg_symbol_H-M P2(1)/n
_cod_database_code 7103073

loop_
_symmetry_equiv_pos_as_xyz
'x, y, z'
'-x+1/2, y+1/2, -z+1/2'
'-x, -y, -z'
'x-1/2, -y-1/2, z-1/2'

loop_
_atom_site_label
_atom_site_type_symbol
_atom_site_fract_x
_atom_site_fract_y
_atom_site_fract_z
_atom_site_U_iso_or_equiv
_atom_site_adp_type
_atom_site_occupancy
_atom_site_symmetry_multiplicity
_atom_site_calc_flag
_atom_site_refinement_flags
_atom_site_disorder_assembly
_atom_site_disorder_group
C1 C 0.1012(5) 0.2570(2) 0.7566(4) 0.0559(11) Uani 1 1 d . . .
C2 C 0.0738(5) 0.2990(2) 0.8639(4) 0.0635(12) Uani 1 1 d . . .
H2 H 0.1373 0.3334 0.9026 0.076 Uiso 1 1 calc R . .
C3 C -0.0466(5) 0.2897(2) 0.9124(4) 0.0580(12) Uani 1 1 d . . .
H3 H -0.0665 0.3188 0.9835 0.070 Uiso 1 1 calc R . .
C4 C -0.1389(4) 0.2380(2) 0.8579(3) 0.0515(11) Uani 1 1 d . . .
H4 H -0.2202 0.2317 0.8938 0.062 Uiso 1 1 calc R . .
C5 C -0.1145(4) 0.19466(18) 0.7502(3) 0.0405(9) Uani 1 1 d . . .
C6 C 0.0052(4) 0.2078(2) 0.6974(3) 0.0473(10) Uani 1 1 d . . .
H6 H 0.0215 0.1833 0.6212 0.057 Uiso 1 1 calc R . .
C7 C -0.2045(4) 0.13024(19) 0.7009(3) 0.0415(9) Uani 1 1 d . . .
C8 C -0.3396(4) 0.1292(2) 0.7151(4) 0.0557(11) Uani 1 1 d . . .
H8 H -0.3794 0.1726 0.7521 0.067 Uiso 1 1 calc R . .
C9 C -0.4160(4) 0.0655(3) 0.6760(4) 0.0652(12) Uani 1 1 d . . .
H9 H -0.5073 0.0664 0.6864 0.078 Uiso 1 1 calc R . .
C10 C -0.3622(4) 0.0008(3) 0.6221(4) 0.0589(11) Uani 1 1 d . . .
H10 H -0.4160 -0.0421 0.5951 0.071 Uiso 1 1 calc R . .
C11 C -0.2262(4) -0.0004(2) 0.6080(3) 0.0435(9) Uani 1 1 d . . .
C12 C -0.1484(4) 0.06404(19) 0.6459(3) 0.0409(9) Uani 1 1 d . . .
H12 H -0.0572 0.0634 0.6347 0.049 Uiso 1 1 calc R . .
C13 C -0.0778(4) -0.1284(2) 0.8110(3) 0.0507(10) Uani 1 1 d . . .
H13 H -0.1546 -0.1593 0.7969 0.061 Uiso 1 1 calc R . .
C14 C -0.0193(5) -0.1169(2) 0.9307(4) 0.0546(11) Uani 1 1 d . . .
H14 H -0.0547 -0.1423 0.9989 0.066 Uiso 1 1 calc R . .
C15 C 0.0896(4) -0.0690(2) 0.9521(3) 0.0525(11) Uani 1 1 d . . .
H15 H 0.1258 -0.0614 1.0349 0.063 Uiso 1 1 calc R . .
C16 C 0.1475(4) -0.0314(2) 0.8540(3) 0.0448(9) Uani 1 1 d . . .
C17 C 0.0962(4) -0.04818(19) 0.7317(3) 0.0438(9) Uani 1 1 d . . .
H17 H 0.1396 -0.0294 0.6629 0.053 Uiso 1 1 calc R . .
C18 C -0.0186(4) -0.09240(19) 0.7118(3) 0.0449(10) Uani 1 1 d . . .
C19 C 0.2450(4) 0.0971(2) 0.7945(4) 0.0507(10) Uani 1 1 d . . .
H19 H 0.1932 0.0940 0.7179 0.061 Uiso 1 1 calc R . .
C20 C 0.2462(4) 0.0338(3) 0.8781(3) 0.0502(11) Uani 1 1 d . . .
C21 C 0.3291(5) 0.0394(3) 0.9901(4) 0.0734(14) Uani 1 1 d . . .
H21 H 0.3329 -0.0025 1.0481 0.088 Uiso 1 1 calc R . .
C22 C 0.4049(5) 0.1067(4) 1.0148(5) 0.0809(15) Uani 1 1 d . . .
H22 H 0.4597 0.1096 1.0898 0.097 Uiso 1 1 calc R . .
C23 C 0.4018(5) 0.1693(4) 0.9319(5) 0.0799(16) Uani 1 1 d . . .
H23 H 0.4548 0.2141 0.9494 0.096 Uiso 1 1 calc R . .
C24 C 0.3194(4) 0.1651(3) 0.8226(4) 0.0611(12) Uani 1 1 d . . .
N1 N 0.3263(5) 0.2269(3) 0.7303(4) 0.0745(12) Uani 1 1 d . . .
N2 N 0.2279(5) 0.2682(2) 0.6973(4) 0.0774(13) Uani 1 1 d . . .
N3 N -0.1726(4) -0.06597(19) 0.5393(3) 0.0544(9) Uani 1 1 d . . .
N4 N -0.0740(4) -0.10633(18) 0.5836(3) 0.0518(9) Uani 1 1 d . . .

loop_
_atom_site_aniso_label
_atom_site_aniso_U_11
_atom_site_aniso_U_22
_atom_site_aniso_U_33
_atom_site_aniso_U_23
_atom_site_aniso_U_13
_atom_site_aniso_U_12
C1 0.073(3) 0.0344(19) 0.059(2) -0.0003(19) -0.003(2) -0.011(2)
C2 0.097(4) 0.0316(19) 0.060(3) -0.010(2) -0.013(2) -0.004(2)
C3 0.089(3) 0.0304(19) 0.053(2) -0.0090(19) 0.000(2) 0.005(2)
C4 0.072(3) 0.0319(18) 0.049(2) 0.0000(18) -0.001(2) 0.015(2)
C5 0.052(2) 0.0250(16) 0.0414(19) 0.0055(16) -0.0144(17) 0.0071(17)
C6 0.071(3) 0.0299(18) 0.0382(19) -0.0028(16) -0.0118(19) -0.0024(19)
C7 0.052(2) 0.0370(18) 0.0336(17) 0.0101(16) -0.0111(16) 0.0053(18)
C8 0.053(3) 0.049(2) 0.063(2) 0.011(2) -0.003(2) 0.020(2)
C9 0.043(3) 0.062(3) 0.088(3) 0.008(3) -0.010(2) 0.003(2)
C10 0.052(3) 0.057(2) 0.064(3) 0.006(2) -0.018(2) -0.013(2)
C11 0.060(3) 0.0387(19) 0.0296(17) 0.0074(16) -0.0121(17) -0.0053(18)
C12 0.044(2) 0.0399(19) 0.0364(18) 0.0042(16) -0.0098(16) 0.0011(17)
C13 0.069(3) 0.0291(17) 0.055(2) -0.0006(18) 0.012(2) 0.0018(19)
C14 0.080(3) 0.036(2) 0.050(2) 0.0078(19) 0.014(2) 0.017(2)
C15 0.067(3) 0.046(2) 0.043(2) 0.0086(19) -0.0006(19) 0.022(2)
C16 0.049(2) 0.0384(19) 0.046(2) -0.0031(17) -0.0014(17) 0.0175(18)
C17 0.052(2) 0.0366(18) 0.043(2) 0.0003(17) 0.0032(18) 0.0094(19)
C18 0.065(3) 0.0269(16) 0.0419(19) -0.0064(16) 0.0022(18) 0.0053(18)
C19 0.039(2) 0.064(2) 0.048(2) -0.015(2) -0.0008(17) -0.008(2)
C20 0.044(2) 0.069(3) 0.037(2) -0.009(2) -0.0013(18) 0.014(2)
C21 0.068(3) 0.093(3) 0.056(3) -0.012(3) -0.014(2) 0.014(3)
C22 0.054(3) 0.113(4) 0.071(3) -0.028(3) -0.024(2) 0.001(3)
C23 0.060(3) 0.104(4) 0.074(3) -0.038(3) -0.002(3) -0.026(3)
C24 0.052(3) 0.070(3) 0.062(3) -0.020(2) 0.006(2) -0.018(2)
N1 0.072(3) 0.068(3) 0.085(3) -0.021(2) 0.009(2) -0.030(2)
N2 0.093(3) 0.055(2) 0.085(3) -0.013(2) 0.011(3) -0.040(2)
N3 0.079(3) 0.0459(18) 0.0380(16) -0.0098(16) -0.0006(17) -0.0225(19)
N4 0.072(3) 0.0363(17) 0.0470(18) -0.0102(16) 0.0047(17) -0.0119(18)

loop_
_atom_type_symbol
_atom_type_description
_atom_type_scat_dispersion_real
_atom_type_scat_dispersion_imag
_atom_type_scat_source
C C 0.0033 0.0016 'International Tables Vol C Tables 4.2.6.8 and 6.1.1.4'
H H 0.0000 0.0000 'International Tables Vol C Tables 4.2.6.8 and 6.1.1.4'
N N 0.0061 0.0033 'International Tables Vol C Tables 4.2.6.8 and 6.1.1.4'

loop_
_geom_angle_atom_site_label_1
_geom_angle_atom_site_label_2
_geom_angle_atom_site_label_3
_geom_angle
_geom_angle_site_symmetry_1
_geom_angle_site_symmetry_3
_geom_angle_publ_flag
C2 C1 C6 120.1(4) . . ?
C2 C1 N2 121.1(4) . . ?
C6 C1 N2 118.6(3) . . ?
C3 C2 C1 119.3(4) . . ?
C3 C2 H2 120.3 . . ?
C1 C2 H2 120.3 . . ?
C4 C3 C2 120.6(4) . . ?
C4 C3 H3 119.7 . . ?
C2 C3 H3 119.7 . . ?
C3 C4 C5 121.6(4) . . ?
C3 C4 H4 119.2 . . ?
C5 C4 H4 119.2 . . ?
C6 C5 C4 117.4(3) . . ?
C6 C5 C7 120.1(3) . . ?
C4 C5 C7 122.1(3) . . ?
C5 C6 C1 120.7(3) . . ?
C5 C6 H6 119.6 . . ?
C1 C6 H6 119.6 . . ?
C8 C7 C12 117.9(3) . . ?
C8 C7 C5 123.5(3) . . ?
C12 C7 C5 118.4(3) . . ?
C9 C8 C7 120.9(4) . . ?
C9 C8 H8 119.5 . . ?
C7 C8 H8 119.5 . . ?
C8 C9 C10 121.5(4) . . ?
C8 C9 H9 119.2 . . ?
C10 C9 H9 119.2 . . ?
C9 C10 C11 118.9(4) . . ?
C9 C10 H10 120.5 . . ?
C11 C10 H10 120.5 . . ?
C10 C11 C12 120.0(3) . . ?
C10 C11 N3 118.2(3) . . ?
C12 C11 N3 121.4(3) . . ?
C11 C12 C7 120.7(3) . . ?
C11 C12 H12 119.6 . . ?
C7 C12 H12 119.6 . . ?
C14 C13 C18 117.5(4) . . ?
C14 C13 H13 121.2 . . ?
C18 C13 H13 121.2 . . ?
C13 C14 C15 121.3(3) . . ?
C13 C14 H14 119.3 . . ?
C15 C14 H14 119.3 . . ?
C14 C15 C16 121.5(4) . . ?
C14 C15 H15 119.2 . . ?
C16 C15 H15 119.2 . . ?
C15 C16 C17 117.5(4) . . ?
C15 C16 C20 121.4(3) . . ?
C17 C16 C20 120.4(3) . . ?
C18 C17 C16 120.1(3) . . ?
C18 C17 H17 119.9 . . ?
C16 C17 H17 119.9 . . ?
C17 C18 C13 121.5(3) . . ?
C17 C18 N4 119.4(3) . . ?
C13 C18 N4 119.0(4) . . ?
C20 C19 C24 121.2(4) . . ?
C20 C19 H19 119.4 . . ?
C24 C19 H19 119.4 . . ?
C19 C20 C21 117.8(4) . . ?
C19 C20 C16 118.9(3) . . ?
C21 C20 C16 122.8(4) . . ?
C22 C21 C20 120.1(5) . . ?
C22 C21 H21 120.0 . . ?
C20 C21 H21 120.0 . . ?
C23 C22 C21 121.6(5) . . ?
C23 C22 H22 119.2 . . ?
C21 C22 H22 119.2 . . ?
C22 C23 C24 119.0(5) . . ?
C22 C23 H23 120.5 . . ?
C24 C23 H23 120.5 . . ?
C23 C24 C19 120.3(5) . . ?
C23 C24 N1 118.8(4) . . ?
C19 C24 N1 120.3(4) . . ?
N2 N1 C24 121.4(4) . . ?
N1 N2 C1 120.4(4) . . ?
N4 N3 C11 122.3(3) . . ?
N3 N4 C18 119.9(3) . . ?

loop_
_geom_bond_atom_site_label_1
_geom_bond_atom_site_label_2
_geom_bond_distance
_geom_bond_site_symmetry_2
_geom_bond_publ_flag
C1 C2 1.395(5) . ?
C1 C6 1.395(6) . ?
C1 N2 1.485(6) . ?
C2 C3 1.369(6) . ?
C2 H2 0.9400 . ?
C3 C4 1.377(6) . ?
C3 H3 0.9400 . ?
C4 C5 1.403(4) . ?
C4 H4 0.9400 . ?
C5 C6 1.392(5) . ?
C5 C7 1.492(5) . ?
C6 H6 0.9400 . ?
C7 C8 1.389(5) . ?
C7 C12 1.405(5) . ?
C8 C9 1.373(6) . ?
C8 H8 0.9400 . ?
C9 C10 1.369(6) . ?
C9 H9 0.9400 . ?
C10 C11 1.397(5) . ?
C10 H10 0.9400 . ?
C11 C12 1.388(5) . ?
C11 N3 1.458(5) . ?
C12 H12 0.9400 . ?
C13 C14 1.381(6) . ?
C13 C18 1.396(5) . ?
C13 H13 0.9400 . ?
C14 C15 1.375(6) . ?
C14 H14 0.9400 . ?
C15 C16 1.392(5) . ?
C15 H15 0.9400 . ?
C16 C17 1.398(5) . ?
C16 C20 1.498(5) . ?
C17 C18 1.385(5) . ?
C17 H17 0.9400 . ?
C18 N4 1.458(5) . ?
C19 C20 1.395(5) . ?
C19 C24 1.396(5) . ?
C19 H19 0.9400 . ?
C20 C21 1.411(6) . ?
C21 C22 1.388(7) . ?
C21 H21 0.9400 . ?
C22 C23 1.380(7) . ?
C22 H22 0.9400 . ?
C23 C24 1.385(7) . ?
C23 H23 0.9400 . ?
C24 N1 1.443(6) . ?
N1 N2 1.246(6) . ?
N3 N4 1.272(5) . ?

loop_
_geom_torsion_atom_site_label_1
_geom_torsion_atom_site_label_2
_geom_torsion_atom_site_label_3
_geom_torsion_atom_site_label_4
_geom_torsion
_geom_torsion_site_symmetry_1
_geom_torsion_site_symmetry_2
_geom_torsion_site_symmetry_3
_geom_torsion_site_symmetry_4
_geom_torsion_publ_flag
C6 C1 C2 C3 1.8(6) . . . . ?
N2 C1 C2 C3 177.0(4) . . . . ?
C1 C2 C3 C4 1.6(6) . . . . ?
C2 C3 C4 C5 -1.4(6) . . . . ?
C3 C4 C5 C6 -2.2(5) . . . . ?
C3 C4 C5 C7 171.0(3) . . . . ?
C4 C5 C6 C1 5.6(5) . . . . ?
C7 C5 C6 C1 -167.7(3) . . . . ?
C2 C1 C6 C5 -5.5(5) . . . . ?
N2 C1 C6 C5 179.2(4) . . . . ?
C6 C5 C7 C8 -157.2(3) . . . . ?
C4 C5 C7 C8 29.9(5) . . . . ?
C6 C5 C7 C12 28.1(4) . . . . ?
C4 C5 C7 C12 -144.9(3) . . . . ?
C12 C7 C8 C9 -0.4(5) . . . . ?
C5 C7 C8 C9 -175.1(3) . . . . ?
C7 C8 C9 C10 0.3(6) . . . . ?
C8 C9 C10 C11 0.6(6) . . . . ?
C9 C10 C11 C12 -1.3(5) . . . . ?
C9 C10 C11 N3 -174.0(3) . . . . ?
C10 C11 C12 C7 1.2(5) . . . . ?
N3 C11 C12 C7 173.6(3) . . . . ?
C8 C7 C12 C11 -0.4(5) . . . . ?
C5 C7 C12 C11 174.7(3) . . . . ?
C18 C13 C14 C15 2.9(5) . . . . ?
C13 C14 C15 C16 -1.5(5) . . . . ?
C14 C15 C16 C17 -4.1(5) . . . . ?
C14 C15 C16 C20 166.6(3) . . . . ?
C15 C16 C17 C18 8.2(5) . . . . ?
C20 C16 C17 C18 -162.6(3) . . . . ?
C16 C17 C18 C13 -7.0(5) . . . . ?
C16 C17 C18 N4 177.2(3) . . . . ?
C14 C13 C18 C17 1.4(5) . . . . ?
C14 C13 C18 N4 177.1(3) . . . . ?
C24 C19 C20 C21 -2.4(5) . . . . ?
C24 C19 C20 C16 169.4(3) . . . . ?
C15 C16 C20 C19 -143.0(3) . . . . ?
C17 C16 C20 C19 27.4(5) . . . . ?
C15 C16 C20 C21 28.3(5) . . . . ?
C17 C16 C20 C21 -161.3(3) . . . . ?
C19 C20 C21 C22 0.6(5) . . . . ?
C16 C20 C21 C22 -170.8(3) . . . . ?
C20 C21 C22 C23 0.0(7) . . . . ?
C21 C22 C23 C24 1.0(7) . . . . ?
C22 C23 C24 C19 -2.7(6) . . . . ?
C22 C23 C24 N1 -173.7(4) . . . . ?
C20 C19 C24 C23 3.5(6) . . . . ?
C20 C19 C24 N1 174.3(3) . . . . ?
C23 C24 N1 N2 -120.2(5) . . . . ?
C19 C24 N1 N2 68.8(5) . . . . ?
C24 N1 N2 C1 2.5(6) . . . . ?
C2 C1 N2 N1 89.8(5) . . . . ?
C6 C1 N2 N1 -94.9(5) . . . . ?
C10 C11 N3 N4 -128.9(4) . . . . ?
C12 C11 N3 N4 58.5(4) . . . . ?
C11 N3 N4 C18 5.8(5) . . . . ?
C17 C18 N4 N3 -101.3(4) . . . . ?
C13 C18 N4 N3 82.8(4) . . . . ?

loop_
_cod_related_entry_id
_cod_related_entry_database
_cod_related_entry_code
1 ChemSpider 17261757
